data_7116929
loop_
_publ_author_name
'Terrance J. Hadlington'
'Benedikt Schwarze'
'Ekaterina I. Izgorodina'
'Cameron Jones'

_publ_section_title
;
 Two-coordinate hydrido-germylenes
;
_journal_name_full Chem.Commun.
_journal_page_first 6854
_journal_paper_doi 10.1039/C5cc01314C
_journal_volume 51
_journal_year 2015
_chemical_formula_sum 'C55 H77 Ge N O4 Si'
_chemical_formula_weight 916.86
_chemical_name_systematic
; 
 ? 
;
_space_group_IT_number 2
_symmetry_cell_setting triclinic
_symmetry_space_group_name_Hall '-P 1'
_symmetry_space_group_name_H-M 'P -1'
_atom_sites_solution_hydrogens geom
_atom_sites_solution_primary direct
_atom_sites_solution_secondary difmap
_audit_creation_method SHELXL-97
_audit_update_record
;
2015-02-11 deposited with the CCDC.
2015-03-17 downloaded from the CCDC.
;
_cell_angle_alpha 81.454(3)
_cell_angle_beta 83.839(2)
_cell_angle_gamma 80.731(3)
_cell_formula_units_Z 2
_cell_length_a 11.9476(4)
_cell_length_b 13.7236(4)
_cell_length_c 16.2518(5)
_cell_measurement_temperature 123(2)
_cell_volume 2591.21(14)
_computing_structure_refinement 'SHELXL-97 (Sheldrick, 1997)'
_computing_structure_solution 'SHELXS-97 (Sheldrick, 1990)'
_diffrn_ambient_temperature 123(2)
_diffrn_measured_fraction_theta_full 0.998
_diffrn_measured_fraction_theta_max 0.998
_diffrn_measurement_device_type 'Bruker Apex X8'
_diffrn_radiation_monochromator graphite
_diffrn_radiation_source 'fine-focus sealed tube'
_diffrn_radiation_type MoK\a
_diffrn_radiation_wavelength 0.71073
_diffrn_reflns_av_R_equivalents 0.0248
_diffrn_reflns_av_sigmaI/netI 0.0302
_diffrn_reflns_limit_h_max 14
_diffrn_reflns_limit_h_min -14
_diffrn_reflns_limit_k_max 16
_diffrn_reflns_limit_k_min -16
_diffrn_reflns_limit_l_max 19
_diffrn_reflns_limit_l_min -19
_diffrn_reflns_number 26342
_diffrn_reflns_theta_full 25.50
_diffrn_reflns_theta_max 25.50
_diffrn_reflns_theta_min 2.95
_exptl_absorpt_coefficient_mu 0.658
_exptl_absorpt_correction_T_max 0.943
_exptl_absorpt_correction_T_min 0.901
_exptl_crystal_colour colourless
_exptl_crystal_density_diffrn 1.175
_exptl_crystal_density_method 'not measured'
_exptl_crystal_description block
_exptl_crystal_F_000 984
_exptl_crystal_size_max 0.15
_exptl_crystal_size_mid 0.10
_exptl_crystal_size_min 0.09
_refine_diff_density_max 1.393
_refine_diff_density_min -0.653
_refine_diff_density_rms 0.077
_refine_ls_extinction_method none
_refine_ls_goodness_of_fit_ref 1.034
_refine_ls_hydrogen_treatment constr
_refine_ls_matrix_type full
_refine_ls_number_parameters 574
_refine_ls_number_reflns 9642
_refine_ls_number_restraints 23
_refine_ls_restrained_S_all 1.047
_refine_ls_R_factor_all 0.0573
_refine_ls_R_factor_gt 0.0488
_refine_ls_shift/su_max 0.002
_refine_ls_shift/su_mean 0.000
_refine_ls_structure_factor_coef Fsqd
_refine_ls_weighting_details 'calc w=1/[\s^2^(Fo^2^)+(0.0668P)^2^+4.5937P] where P=(Fo^2^+2Fc^2^)/3'
_refine_ls_weighting_scheme calc
_refine_ls_wR_factor_gt 0.1277
_refine_ls_wR_factor_ref 0.1344
_reflns_number_gt 8386
_reflns_number_total 9642
_reflns_threshold_expression >2sigma(I)
_cod_data_source_file c5cc01314c2.cif
_cod_data_source_block compound3
_cod_original_sg_symbol_H-M P-1
_cod_database_code 7116929

loop_
_symmetry_equiv_pos_as_xyz
'x, y, z'
'-x, -y, -z'

loop_
_atom_site_label
_atom_site_type_symbol
_atom_site_fract_x
_atom_site_fract_y
_atom_site_fract_z
_atom_site_U_iso_or_equiv
_atom_site_adp_type
_atom_site_occupancy
_atom_site_symmetry_multiplicity
_atom_site_calc_flag
_atom_site_refinement_flags
_atom_site_disorder_assembly
_atom_site_disorder_group
Ge1 Ge 0.56721(2) 0.64816(2) 0.668229(17) 0.01767(10) Uani 1 1 d . . .
Si1 Si 0.67660(6) 0.81303(5) 0.75110(4) 0.01521(16) Uani 1 1 d . . .
O1 O 0.58881(16) 0.90240(14) 0.70717(12) 0.0215(4) Uani 1 1 d . . .
N1 N 0.68156(18) 0.70353(17) 0.70775(13) 0.0148(4) Uani 1 1 d . . .
C1 C 0.7870(2) 0.63440(19) 0.71059(15) 0.0127(5) Uani 1 1 d . . .
O2 O 0.80430(16) 0.84131(14) 0.73636(12) 0.0194(4) Uani 1 1 d . . .
C2 C 0.8080(2) 0.56290(19) 0.78067(15) 0.0137(5) Uani 1 1 d . . .
O3 O 0.63786(17) 0.79510(15) 0.85003(12) 0.0219(4) Uani 1 1 d . . .
C3 C 0.9121(2) 0.50023(19) 0.78260(15) 0.0146(5) Uani 1 1 d . . .
H3 H 0.9257 0.4525 0.8305 0.017 Uiso 1 1 calc R . .
O4 O 0.45306(17) 0.74800(16) 0.68365(15) 0.0319(5) Uani 1 1 d . . .
C4 C 0.9963(2) 0.50512(19) 0.71705(16) 0.0150(5) Uani 1 1 d . . .
C5 C 0.9727(2) 0.57371(19) 0.64649(15) 0.0141(5) Uani 1 1 d . . .
H5 H 1.0287 0.5775 0.6005 0.017 Uiso 1 1 calc R . .
C6 C 0.8692(2) 0.63675(19) 0.64161(15) 0.0130(5) Uani 1 1 d . . .
C7 C 0.8401(2) 0.70291(19) 0.56063(15) 0.0144(5) Uani 1 1 d . . .
H7 H 0.7959 0.7666 0.5766 0.017 Uiso 1 1 calc R . .
C8 C 0.7616(2) 0.6566(2) 0.51427(15) 0.0154(5) Uani 1 1 d . . .
C9 C 0.7621(2) 0.5546(2) 0.52191(17) 0.0211(6) Uani 1 1 d . . .
H9 H 0.8134 0.5112 0.5564 0.025 Uiso 1 1 calc R . .
C10 C 0.6885(3) 0.5152(2) 0.47958(18) 0.0275(7) Uani 1 1 d . . .
H10 H 0.6901 0.4450 0.4854 0.033 Uiso 1 1 calc R . .
C11 C 0.6131(3) 0.5769(3) 0.42919(19) 0.0302(7) Uani 1 1 d . . .
H11 H 0.5613 0.5500 0.4016 0.036 Uiso 1 1 calc R . .
C12 C 0.6141(3) 0.6786(3) 0.4196(2) 0.0311(7) Uani 1 1 d . . .
H12 H 0.5639 0.7218 0.3841 0.037 Uiso 1 1 calc R . .
C13 C 0.6877(2) 0.7180(2) 0.46135(18) 0.0232(6) Uani 1 1 d . . .
H13 H 0.6878 0.7880 0.4538 0.028 Uiso 1 1 calc R . .
C14 C 0.9428(2) 0.7307(2) 0.50308(16) 0.0166(5) Uani 1 1 d . . .
C15 C 0.9944(2) 0.6722(2) 0.44268(17) 0.0233(6) Uani 1 1 d . . .
H15 H 0.9673 0.6120 0.4381 0.028 Uiso 1 1 calc R . .
C16 C 1.0853(3) 0.7010(3) 0.38884(19) 0.0320(7) Uani 1 1 d . . .
H16 H 1.1199 0.6605 0.3478 0.038 Uiso 1 1 calc R . .
C17 C 1.1252(3) 0.7877(3) 0.3949(2) 0.0353(8) Uani 1 1 d . . .
H17 H 1.1867 0.8076 0.3577 0.042 Uiso 1 1 calc R . .
C18 C 1.0754(3) 0.8459(3) 0.4553(2) 0.0351(8) Uani 1 1 d . . .
H18 H 1.1035 0.9056 0.4601 0.042 Uiso 1 1 calc R . .
C19 C 0.9847(3) 0.8175(2) 0.50885(19) 0.0260(6) Uani 1 1 d . . .
H19 H 0.9509 0.8581 0.5501 0.031 Uiso 1 1 calc R . .
C20 C 0.7150(2) 0.5497(2) 0.85182(15) 0.0154(5) Uani 1 1 d . . .
H20 H 0.6707 0.6173 0.8564 0.019 Uiso 1 1 calc R . .
C21 C 0.6317(2) 0.4850(2) 0.83176(16) 0.0188(6) Uani 1 1 d . . .
C22 C 0.5199(3) 0.4975(3) 0.86810(19) 0.0287(7) Uani 1 1 d . . .
H22 H 0.4971 0.5457 0.9053 0.034 Uiso 1 1 calc R . .
C23 C 0.4419(3) 0.4407(3) 0.8508(2) 0.0382(8) Uani 1 1 d . . .
H23 H 0.3662 0.4504 0.8761 0.046 Uiso 1 1 calc R . .
C24 C 0.4728(3) 0.3705(3) 0.7975(2) 0.0375(8) Uani 1 1 d . . .
H24 H 0.4187 0.3321 0.7853 0.045 Uiso 1 1 calc R . .
C25 C 0.5828(3) 0.3563(3) 0.7618(2) 0.0381(8) Uani 1 1 d . . .
H25 H 0.6051 0.3072 0.7254 0.046 Uiso 1 1 calc R . .
C26 C 0.6616(3) 0.4134(2) 0.77871(19) 0.0287(7) Uani 1 1 d . . .
H26 H 0.7372 0.4031 0.7534 0.034 Uiso 1 1 calc R . .
C27 C 0.7641(2) 0.5127(2) 0.93585(15) 0.0165(5) Uani 1 1 d . . .
C28 C 0.7609(2) 0.4173(2) 0.97706(17) 0.0219(6) Uani 1 1 d . . .
H28 H 0.7242 0.3723 0.9541 0.026 Uiso 1 1 calc R . .
C29 C 0.8112(3) 0.3868(2) 1.05185(18) 0.0263(6) Uani 1 1 d . . .
H29 H 0.8088 0.3210 1.0796 0.032 Uiso 1 1 calc R . .
C30 C 0.8646(2) 0.4516(2) 1.08608(17) 0.0227(6) Uani 1 1 d . . .
H30 H 0.8994 0.4306 1.1369 0.027 Uiso 1 1 calc R . .
C31 C 0.8669(2) 0.5472(2) 1.04564(17) 0.0219(6) Uani 1 1 d . . .
H31 H 0.9032 0.5921 1.0688 0.026 Uiso 1 1 calc R . .
C32 C 0.8166(2) 0.5778(2) 0.97161(17) 0.0199(6) Uani 1 1 d . . .
H32 H 0.8178 0.6441 0.9448 0.024 Uiso 1 1 calc R . .
C33 C 1.1095(2) 0.4382(2) 0.72120(17) 0.0200(6) Uani 1 1 d . . .
H33A H 1.1569 0.4633 0.7566 0.030 Uiso 1 1 calc R . .
H33B H 1.1479 0.4375 0.6649 0.030 Uiso 1 1 calc R . .
H33C H 1.0972 0.3705 0.7449 0.030 Uiso 1 1 calc R . .
C34 C 0.5967(2) 0.9903(2) 0.64823(18) 0.0203(6) Uani 1 1 d . . .
C35 C 0.4808(2) 1.0186(2) 0.6144(2) 0.0264(6) Uani 1 1 d . . .
H35A H 0.4651 0.9648 0.5858 0.040 Uiso 1 1 calc R . .
H35B H 0.4801 1.0799 0.5748 0.040 Uiso 1 1 calc R . .
H35C H 0.4224 1.0293 0.6606 0.040 Uiso 1 1 calc R . .
C36 C 0.6878(3) 0.9695(2) 0.57784(19) 0.0274(7) Uani 1 1 d . . .
H36A H 0.7622 0.9509 0.6004 0.041 Uiso 1 1 calc R . .
H36B H 0.6887 1.0293 0.5367 0.041 Uiso 1 1 calc R . .
H36C H 0.6711 0.9147 0.5509 0.041 Uiso 1 1 calc R . .
C37 C 0.6220(3) 1.0724(2) 0.6931(2) 0.0337(7) Uani 1 1 d . . .
H37A H 0.5592 1.0883 0.7353 0.051 Uiso 1 1 calc R . .
H37B H 0.6305 1.1319 0.6528 0.051 Uiso 1 1 calc R . .
H37C H 0.6927 1.0502 0.7204 0.051 Uiso 1 1 calc R . .
C38 C 0.8961(2) 0.8577(2) 0.78131(18) 0.0219(6) Uani 1 1 d . . .
C39 C 0.9801(3) 0.7622(2) 0.7896(2) 0.0310(7) Uani 1 1 d . . .
H39A H 0.9431 0.7089 0.8231 0.047 Uiso 1 1 calc R . .
H39B H 1.0456 0.7724 0.8171 0.047 Uiso 1 1 calc R . .
H39C H 1.0058 0.7435 0.7340 0.047 Uiso 1 1 calc R . .
C40 C 0.8522(3) 0.8879(3) 0.8664(2) 0.0369(8) Uani 1 1 d . . .
H40A H 0.7941 0.9470 0.8596 0.055 Uiso 1 1 calc R . .
H40B H 0.9154 0.9030 0.8938 0.055 Uiso 1 1 calc R . .
H40C H 0.8188 0.8331 0.9007 0.055 Uiso 1 1 calc R . .
C41 C 0.9508(3) 0.9406(2) 0.7281(2) 0.0273(7) Uani 1 1 d . . .
H41A H 0.9770 0.9210 0.6729 0.041 Uiso 1 1 calc R . .
H41B H 1.0159 0.9529 0.7550 0.041 Uiso 1 1 calc R . .
H41C H 0.8951 1.0014 0.7221 0.041 Uiso 1 1 calc R . .
C42 C 0.5392(3) 0.8255(2) 0.90504(18) 0.0265(6) Uani 1 1 d . . .
C43 C 0.4338(4) 0.8035(5) 0.8722(3) 0.0684(14) Uani 1 1 d . . .
H43A H 0.4274 0.8376 0.8151 0.103 Uiso 1 1 calc R . .
H43B H 0.3666 0.8272 0.9080 0.103 Uiso 1 1 calc R . .
H43C H 0.4389 0.7315 0.8723 0.103 Uiso 1 1 calc R . .
C44 C 0.5609(4) 0.7735(5) 0.9891(2) 0.092(2) Uani 1 1 d . . .
H44A H 0.5767 0.7015 0.9874 0.139 Uiso 1 1 calc R . .
H44B H 0.4937 0.7887 1.0279 0.139 Uiso 1 1 calc R . .
H44C H 0.6265 0.7958 1.0080 0.139 Uiso 1 1 calc R . .
C45 C 0.5238(6) 0.9366(4) 0.9038(4) 0.091(2) Uani 1 1 d . . .
H45A H 0.5941 0.9561 0.9179 0.136 Uiso 1 1 calc R . .
H45B H 0.4612 0.9567 0.9448 0.136 Uiso 1 1 calc R . .
H45C H 0.5061 0.9695 0.8480 0.136 Uiso 1 1 calc R . .
C46 C 0.3422(2) 0.7452(2) 0.6562(2) 0.0317(7) Uani 1 1 d . . .
C47 C 0.3529(3) 0.7479(3) 0.5617(2) 0.0392(8) Uani 1 1 d . . .
H47A H 0.3832 0.8084 0.5353 0.059 Uiso 1 1 calc R . .
H47B H 0.2777 0.7480 0.5427 0.059 Uiso 1 1 calc R . .
H47C H 0.4045 0.6892 0.5463 0.059 Uiso 1 1 calc R . .
C48 C 0.2949(3) 0.6526(2) 0.6996(2) 0.0329(7) Uani 1 1 d . . .
H48A H 0.3432 0.5931 0.6822 0.049 Uiso 1 1 calc R . .
H48B H 0.2173 0.6545 0.6844 0.049 Uiso 1 1 calc R . .
H48C H 0.2937 0.6504 0.7603 0.049 Uiso 1 1 calc R . .
C49 C 0.2656(3) 0.8379(3) 0.6805(3) 0.0496(11) Uani 1 1 d . . .
H49A H 0.2602 0.8363 0.7412 0.074 Uiso 1 1 calc R . .
H49B H 0.1896 0.8400 0.6622 0.074 Uiso 1 1 calc R . .
H49C H 0.2977 0.8973 0.6536 0.074 Uiso 1 1 calc R . .
C50 C 0.7690(6) 1.1511(5) 0.9264(5) 0.117(2) Uani 1 1 d DU . .
H50A H 0.7876 1.0858 0.9595 0.176 Uiso 1 1 calc R . .
H50B H 0.7031 1.1509 0.8954 0.176 Uiso 1 1 calc R . .
H50C H 0.7509 1.2025 0.9637 0.176 Uiso 1 1 calc R . .
C51 C 0.8671(5) 1.1725(4) 0.8674(4) 0.091(2) Uani 1 1 d D . .
H51A H 0.8551 1.2437 0.8435 0.110 Uiso 1 1 calc R . .
H51B H 0.8724 1.1323 0.8210 0.110 Uiso 1 1 calc R . .
C52 C 0.9780(5) 1.1494(6) 0.9091(4) 0.112(2) Uani 1 1 d D . .
H52A H 0.9787 1.1969 0.9492 0.134 Uiso 1 1 calc R . .
H52B H 0.9856 1.0812 0.9400 0.134 Uiso 1 1 calc R . .
C53 C 1.0754(5) 1.1579(6) 0.8426(5) 0.108(2) Uani 1 1 d DU . .
H53A H 1.0787 1.1042 0.8076 0.129 Uiso 1 1 calc R . .
H53B H 1.0589 1.2222 0.8063 0.129 Uiso 1 1 calc R . .
C54 C 1.1882(5) 1.1522(6) 0.8733(4) 0.107(2) Uani 1 1 d D . .
H54A H 1.2014 1.0923 0.9153 0.128 Uiso 1 1 calc R . .
H54B H 1.1893 1.2114 0.9012 0.128 Uiso 1 1 calc R . .
C55 C 1.2819(6) 1.1473(6) 0.8051(5) 0.123(3) Uani 1 1 d DU . .
H55A H 1.2720 1.0975 0.7701 0.184 Uiso 1 1 calc R . .
H55B H 1.3552 1.1285 0.8294 0.184 Uiso 1 1 calc R . .
H55C H 1.2802 1.2126 0.7710 0.184 Uiso 1 1 calc R . .

loop_
_atom_site_aniso_label
_atom_site_aniso_U_11
_atom_site_aniso_U_22
_atom_site_aniso_U_33
_atom_site_aniso_U_23
_atom_site_aniso_U_13
_atom_site_aniso_U_12
Ge1 0.01345(15) 0.01991(17) 0.02065(16) -0.00517(11) -0.00360(11) -0.00178(11)
Si1 0.0145(3) 0.0156(4) 0.0154(3) -0.0023(3) -0.0024(3) -0.0010(3)
O1 0.0180(10) 0.0184(10) 0.0267(10) 0.0026(8) -0.0039(8) -0.0022(8)
N1 0.0128(10) 0.0184(11) 0.0129(10) -0.0020(9) -0.0019(8) -0.0010(9)
C1 0.0113(12) 0.0131(12) 0.0146(12) -0.0035(10) -0.0029(9) -0.0021(10)
O2 0.0164(9) 0.0222(10) 0.0209(9) -0.0037(8) -0.0049(8) -0.0041(8)
C2 0.0143(12) 0.0155(13) 0.0125(12) -0.0033(10) -0.0015(10) -0.0038(10)
O3 0.0245(10) 0.0218(10) 0.0183(9) -0.0049(8) 0.0007(8) 0.0002(8)
C3 0.0173(13) 0.0150(13) 0.0112(11) 0.0003(10) -0.0041(10) -0.0016(10)
O4 0.0130(10) 0.0291(12) 0.0571(15) -0.0175(11) -0.0043(10) -0.0015(9)
C4 0.0140(12) 0.0147(13) 0.0166(12) -0.0033(10) -0.0031(10) -0.0011(10)
C5 0.0125(12) 0.0182(13) 0.0125(12) -0.0045(10) 0.0004(9) -0.0040(10)
C6 0.0160(12) 0.0120(12) 0.0122(12) -0.0024(10) -0.0028(10) -0.0039(10)
C7 0.0148(12) 0.0138(12) 0.0139(12) -0.0011(10) -0.0012(10) -0.0006(10)
C8 0.0151(12) 0.0203(14) 0.0109(11) -0.0023(10) 0.0006(10) -0.0036(10)
C9 0.0259(15) 0.0214(14) 0.0164(13) -0.0004(11) -0.0037(11) -0.0048(12)
C10 0.0344(17) 0.0276(16) 0.0243(15) -0.0079(12) 0.0012(13) -0.0140(13)
C11 0.0222(15) 0.045(2) 0.0282(16) -0.0164(14) -0.0038(12) -0.0090(14)
C12 0.0234(15) 0.0418(19) 0.0290(16) -0.0092(14) -0.0120(13) 0.0034(14)
C13 0.0222(14) 0.0229(15) 0.0239(14) -0.0031(12) -0.0056(12) 0.0010(12)
C14 0.0155(12) 0.0186(13) 0.0142(12) 0.0054(10) -0.0059(10) -0.0018(10)
C15 0.0237(15) 0.0258(15) 0.0190(13) 0.0004(11) 0.0022(11) -0.0054(12)
C16 0.0253(16) 0.043(2) 0.0223(15) 0.0026(14) 0.0071(12) -0.0012(14)
C17 0.0196(15) 0.045(2) 0.0341(17) 0.0157(15) 0.0026(13) -0.0073(14)
C18 0.0267(16) 0.0310(18) 0.048(2) 0.0084(15) -0.0051(15) -0.0156(14)
C19 0.0238(15) 0.0247(16) 0.0294(15) -0.0004(12) -0.0026(12) -0.0059(12)
C20 0.0134(12) 0.0188(13) 0.0132(12) -0.0001(10) -0.0010(10) -0.0013(10)
C21 0.0183(13) 0.0249(15) 0.0120(12) 0.0043(11) -0.0026(10) -0.0053(11)
C22 0.0197(14) 0.0406(19) 0.0255(15) -0.0009(13) 0.0004(12) -0.0082(13)
C23 0.0198(15) 0.055(2) 0.0396(19) 0.0016(17) 0.0002(14) -0.0156(15)
C24 0.0327(18) 0.048(2) 0.0363(18) 0.0056(16) -0.0110(15) -0.0253(16)
C25 0.042(2) 0.042(2) 0.0371(18) -0.0132(16) -0.0032(15) -0.0191(16)
C26 0.0238(15) 0.0364(18) 0.0283(15) -0.0089(13) 0.0016(12) -0.0104(13)
C27 0.0118(12) 0.0244(14) 0.0121(12) -0.0031(10) 0.0013(10) 0.0003(10)
C28 0.0267(15) 0.0227(15) 0.0167(13) -0.0036(11) -0.0044(11) -0.0024(12)
C29 0.0339(17) 0.0224(15) 0.0205(14) 0.0016(12) -0.0060(12) 0.0005(13)
C30 0.0186(14) 0.0345(17) 0.0131(12) -0.0021(12) -0.0034(11) 0.0019(12)
C31 0.0169(13) 0.0330(16) 0.0176(13) -0.0048(12) -0.0013(11) -0.0081(12)
C32 0.0175(13) 0.0244(15) 0.0171(13) -0.0004(11) 0.0010(10) -0.0050(11)
C33 0.0157(13) 0.0245(15) 0.0177(13) -0.0014(11) -0.0015(10) 0.0020(11)
C34 0.0214(14) 0.0122(13) 0.0266(14) 0.0021(11) -0.0036(11) -0.0034(11)
C35 0.0234(15) 0.0211(15) 0.0323(16) 0.0018(12) -0.0070(13) 0.0019(12)
C36 0.0239(15) 0.0254(16) 0.0280(15) 0.0072(12) -0.0028(12) 0.0012(12)
C37 0.0324(17) 0.0228(16) 0.048(2) -0.0066(14) -0.0091(15) -0.0055(13)
C38 0.0190(14) 0.0230(15) 0.0256(14) -0.0035(12) -0.0090(11) -0.0041(11)
C39 0.0222(15) 0.0262(16) 0.0458(19) 0.0016(14) -0.0156(14) -0.0044(13)
C40 0.0328(18) 0.054(2) 0.0315(17) -0.0171(16) -0.0061(14) -0.0166(16)
C41 0.0232(15) 0.0224(15) 0.0383(17) -0.0026(13) -0.0085(13) -0.0063(12)
C42 0.0267(15) 0.0329(17) 0.0190(14) -0.0090(12) 0.0053(12) -0.0010(13)
C43 0.039(2) 0.115(4) 0.056(3) -0.027(3) 0.008(2) -0.020(3)
C44 0.065(3) 0.162(6) 0.0220(19) -0.001(3) 0.009(2) 0.048(4)
C45 0.118(5) 0.050(3) 0.083(4) -0.018(3) 0.060(3) 0.016(3)
C46 0.0122(13) 0.0226(16) 0.060(2) -0.0046(15) -0.0044(14) -0.0022(12)
C47 0.0262(17) 0.039(2) 0.051(2) 0.0123(16) -0.0145(15) -0.0097(14)
C48 0.0223(15) 0.0296(17) 0.0461(19) -0.0036(15) -0.0005(14) -0.0052(13)
C49 0.0182(16) 0.0305(19) 0.099(3) -0.012(2) -0.0011(18) -0.0004(14)
C50 0.131(5) 0.080(4) 0.140(5) -0.040(4) 0.035(4) -0.022(4)
C51 0.124(5) 0.056(3) 0.089(4) -0.021(3) 0.025(4) -0.012(3)
C52 0.087(5) 0.134(7) 0.103(5) 0.008(5) -0.017(4) 0.001(4)
C53 0.093(4) 0.087(4) 0.145(5) -0.005(4) -0.012(4) -0.023(3)
C54 0.091(5) 0.132(6) 0.093(5) -0.013(4) -0.008(4) -0.007(4)
C55 0.116(5) 0.115(5) 0.123(5) -0.012(4) 0.017(4) 0.006(4)

loop_
_atom_type_symbol
_atom_type_description
_atom_type_scat_dispersion_real
_atom_type_scat_dispersion_imag
_atom_type_scat_source
C C 0.0033 0.0016 'International Tables Vol C Tables 4.2.6.8 and 6.1.1.4'
H H 0.0000 0.0000 'International Tables Vol C Tables 4.2.6.8 and 6.1.1.4'
O O 0.0106 0.0060 'International Tables Vol C Tables 4.2.6.8 and 6.1.1.4'
Si Si 0.0817 0.0704 'International Tables Vol C Tables 4.2.6.8 and 6.1.1.4'
N N 0.0061 0.0033 'International Tables Vol C Tables 4.2.6.8 and 6.1.1.4'
Ge Ge 0.1547 1.8001 'International Tables Vol C Tables 4.2.6.8 and 6.1.1.4'

loop_
_geom_angle_atom_site_label_1
_geom_angle_atom_site_label_2
_geom_angle_atom_site_label_3
_geom_angle
_geom_angle_site_symmetry_1
_geom_angle_site_symmetry_3
O4 Ge1 N1 97.24(9) . .
O1 Si1 O3 108.78(11) . .
O1 Si1 O2 109.98(10) . .
O3 Si1 O2 110.08(10) . .
O1 Si1 N1 111.53(11) . .
O3 Si1 N1 110.10(11) . .
O2 Si1 N1 106.34(10) . .
C34 O1 Si1 136.50(18) . .
C1 N1 Si1 117.02(16) . .
C1 N1 Ge1 111.17(16) . .
Si1 N1 Ge1 131.31(12) . .
C2 C1 C6 118.9(2) . .
C2 C1 N1 121.0(2) . .
C6 C1 N1 120.0(2) . .
C38 O2 Si1 141.68(18) . .
C3 C2 C1 119.5(2) . .
C3 C2 C20 120.2(2) . .
C1 C2 C20 120.2(2) . .
C42 O3 Si1 137.17(18) . .
C4 C3 C2 122.3(2) . .
C46 O4 Ge1 119.81(18) . .
C3 C4 C5 117.7(2) . .
C3 C4 C33 121.5(2) . .
C5 C4 C33 120.9(2) . .
C6 C5 C4 121.8(2) . .
C5 C6 C1 119.7(2) . .
C5 C6 C7 120.9(2) . .
C1 C6 C7 119.3(2) . .
C6 C7 C14 114.7(2) . .
C6 C7 C8 110.7(2) . .
C14 C7 C8 110.9(2) . .
C9 C8 C13 118.1(2) . .
C9 C8 C7 122.3(2) . .
C13 C8 C7 119.5(2) . .
C8 C9 C10 120.8(3) . .
C11 C10 C9 120.6(3) . .
C10 C11 C12 118.9(3) . .
C11 C12 C13 120.5(3) . .
C12 C13 C8 121.0(3) . .
C19 C14 C15 118.4(3) . .
C19 C14 C7 119.8(2) . .
C15 C14 C7 121.7(2) . .
C14 C15 C16 120.6(3) . .
C17 C16 C15 120.2(3) . .
C16 C17 C18 119.8(3) . .
C17 C18 C19 120.1(3) . .
C14 C19 C18 120.8(3) . .
C21 C20 C2 111.4(2) . .
C21 C20 C27 112.8(2) . .
C2 C20 C27 112.1(2) . .
C26 C21 C22 117.7(3) . .
C26 C21 C20 122.9(2) . .
C22 C21 C20 119.4(3) . .
C23 C22 C21 120.9(3) . .
C24 C23 C22 120.6(3) . .
C23 C24 C25 119.3(3) . .
C24 C25 C26 120.4(3) . .
C21 C26 C25 121.0(3) . .
C28 C27 C32 118.6(2) . .
C28 C27 C20 123.1(2) . .
C32 C27 C20 118.2(2) . .
C27 C28 C29 120.4(3) . .
C30 C29 C28 120.4(3) . .
C31 C30 C29 119.3(3) . .
C30 C31 C32 120.4(3) . .
C31 C32 C27 120.8(3) . .
O1 C34 C37 109.1(2) . .
O1 C34 C35 105.6(2) . .
C37 C34 C35 110.1(2) . .
O1 C34 C36 110.8(2) . .
C37 C34 C36 110.9(3) . .
C35 C34 C36 110.1(2) . .
O2 C38 C39 107.7(2) . .
O2 C38 C41 106.2(2) . .
C39 C38 C41 110.3(2) . .
O2 C38 C40 111.3(2) . .
C39 C38 C40 111.0(3) . .
C41 C38 C40 110.2(3) . .
O3 C42 C44 106.8(3) . .
O3 C42 C45 109.3(3) . .
C44 C42 C45 111.0(4) . .
O3 C42 C43 109.5(3) . .
C44 C42 C43 114.2(4) . .
C45 C42 C43 106.0(4) . .
O4 C46 C49 106.4(3) . .
O4 C46 C48 110.3(3) . .
C49 C46 C48 109.9(3) . .
O4 C46 C47 109.2(3) . .
C49 C46 C47 109.8(3) . .
C48 C46 C47 111.2(3) . .
C50 C51 C52 112.0(6) . .
C53 C52 C51 108.7(5) . .
C54 C53 C52 115.6(6) . .
C53 C54 C55 112.6(6) . .

loop_
_geom_bond_atom_site_label_1
_geom_bond_atom_site_label_2
_geom_bond_distance
_geom_bond_site_symmetry_2
Ge1 O4 1.796(2) .
Ge1 N1 1.877(2) .
Si1 O1 1.613(2) .
Si1 O3 1.618(2) .
Si1 O2 1.6188(19) .
Si1 N1 1.742(2) .
O1 C34 1.433(3) .
N1 C1 1.450(3) .
C1 C2 1.405(4) .
C1 C6 1.409(4) .
O2 C38 1.445(3) .
C2 C3 1.393(4) .
C2 C20 1.527(3) .
O3 C42 1.445(3) .
C3 C4 1.387(4) .
O4 C46 1.450(4) .
C4 C5 1.394(4) .
C4 C33 1.509(4) .
C5 C6 1.392(4) .
C6 C7 1.523(3) .
C7 C14 1.524(4) .
C7 C8 1.528(4) .
C8 C9 1.386(4) .
C8 C13 1.391(4) .
C9 C10 1.391(4) .
C10 C11 1.381(5) .
C11 C12 1.383(5) .
C12 C13 1.385(4) .
C14 C19 1.384(4) .
C14 C15 1.390(4) .
C15 C16 1.391(4) .
C16 C17 1.370(5) .
C17 C18 1.383(5) .
C18 C19 1.385(4) .
C20 C21 1.525(4) .
C20 C27 1.529(3) .
C21 C26 1.381(4) .
C21 C22 1.396(4) .
C22 C23 1.381(5) .
C23 C24 1.371(5) .
C24 C25 1.374(5) .
C25 C26 1.391(4) .
C27 C28 1.384(4) .
C27 C32 1.393(4) .
C28 C29 1.392(4) .
C29 C30 1.384(4) .
C30 C31 1.380(4) .
C31 C32 1.382(4) .
C34 C37 1.516(4) .
C34 C35 1.516(4) .
C34 C36 1.517(4) .
C38 C39 1.515(4) .
C38 C41 1.515(4) .
C38 C40 1.517(4) .
C42 C44 1.472(5) .
C42 C45 1.504(6) .
C42 C43 1.508(5) .
C46 C49 1.520(5) .
C46 C48 1.520(4) .
C46 C47 1.523(5) .
C50 C51 1.471(6) .
C51 C52 1.519(6) .
C52 C53 1.507(6) .
C53 C54 1.473(6) .
C54 C55 1.489(6) .
